data_4031044
loop_
_publ_author_name
'Jin, Xing'
'Willeke, Matthias'
'Lucchesi, Ralph'
'Daniliuc, Constantin-Gabriel'
'Fr\"ohlich, Roland'
'Wibbeling, Birgit'
'Uhl, Werner'
'W\"urthwein, Ernst-Ulrich'

_publ_section_title
;
 Hydroalumination of Ketenimines and Subsequent Reactions with
 Heterocumulenes: Synthesis of Unsaturated Amide Derivatives and
 1,3-Diimines.
;
_journal_issue 12
_journal_name_full 'The Journal of organic chemistry'
_journal_page_first 6062
_journal_page_last 6075
_journal_paper_doi 10.1021/acs.joc.5b00466
_journal_volume 80
_journal_year 2015
_chemical_formula_sum 'C44.5 H62 Al N2'
_chemical_formula_weight 651.94
_chemical_name_systematic
; 
 ? 
;
_space_group_IT_number 14
_symmetry_cell_setting monoclinic
_symmetry_space_group_name_Hall '-P 2yn'
_symmetry_space_group_name_H-M 'P 1 21/n 1'
_atom_sites_solution_hydrogens geom
_atom_sites_solution_primary direct
_atom_sites_solution_secondary difmap
_audit_creation_method SHELXL-97
_cell_angle_alpha 90.00
_cell_angle_beta 95.3900(10)
_cell_angle_gamma 90.00
_cell_formula_units_Z 8
_cell_length_a 10.36780(10)
_cell_length_b 20.1857(3)
_cell_length_c 38.4806(6)
_cell_measurement_reflns_used 15617
_cell_measurement_temperature 223(2)
_cell_measurement_theta_max 27.88
_cell_measurement_theta_min 3.40
_cell_volume 8017.66(19)
_computing_cell_refinement 'Collect (Nonius B.V., 1998)'
_computing_data_collection 'Collect (Nonius B.V., 1998)'
_computing_data_reduction 'Denzo-SMN (Otwinowski & Minor, 1997)'
_computing_molecular_graphics 'XP (BrukerAXS, 2000)'
_computing_publication_material 'SHELXL-97 (Sheldrick, 1997)'
_computing_structure_refinement 'SHELXL-97 (Sheldrick, 1997)'
_computing_structure_solution 'SHELXS-97 (Sheldrick, 1990)'
_diffrn_ambient_temperature 223(2)
_diffrn_measured_fraction_theta_full 0.982
_diffrn_measured_fraction_theta_max 0.982
_diffrn_measurement_device_type 'Nonius KappaCCD APEXII'
_diffrn_measurement_method '\w and \f scans'
_diffrn_radiation_monochromator 'Montel mirror'
_diffrn_radiation_source 'rotating anode Nonius FR591'
_diffrn_radiation_type MoK\a
_diffrn_radiation_wavelength 0.71073
_diffrn_reflns_av_R_equivalents 0.078
_diffrn_reflns_av_sigmaI/netI 0.0643
_diffrn_reflns_limit_h_max 12
_diffrn_reflns_limit_h_min -12
_diffrn_reflns_limit_k_max 24
_diffrn_reflns_limit_k_min -24
_diffrn_reflns_limit_l_max 45
_diffrn_reflns_limit_l_min -45
_diffrn_reflns_number 53670
_diffrn_reflns_theta_full 25.03
_diffrn_reflns_theta_max 25.03
_diffrn_reflns_theta_min 3.60
_exptl_absorpt_coefficient_mu 0.082
_exptl_absorpt_correction_T_max 0.9854
_exptl_absorpt_correction_T_min 0.9618
_exptl_absorpt_correction_type multi-scan
_exptl_absorpt_process_details 'Denzo (Otwinowski, Borek, Majewski & Minor, 2003)'
_exptl_crystal_colour yellow
_exptl_crystal_density_diffrn 1.080
_exptl_crystal_density_method 'not measured'
_exptl_crystal_description prism
_exptl_crystal_F_000 2848
_exptl_crystal_size_max 0.48
_exptl_crystal_size_mid 0.20
_exptl_crystal_size_min 0.18
_refine_diff_density_max 0.431
_refine_diff_density_min -0.229
_refine_diff_density_rms 0.043
_refine_ls_extinction_method none
_refine_ls_goodness_of_fit_ref 1.039
_refine_ls_hydrogen_treatment constr
_refine_ls_matrix_type full
_refine_ls_number_parameters 1010
_refine_ls_number_reflns 13921
_refine_ls_number_restraints 307
_refine_ls_restrained_S_all 1.065
_refine_ls_R_factor_all 0.1156
_refine_ls_R_factor_gt 0.0772
_refine_ls_shift/su_max 0.001
_refine_ls_shift/su_mean 0.000
_refine_ls_structure_factor_coef Fsqd
_refine_ls_weighting_details 'calc w=1/[\s^2^(Fo^2^)+(0.0547P)^2^+8.6303P] where P=(Fo^2^+2Fc^2^)/3'
_refine_ls_weighting_scheme calc
_refine_ls_wR_factor_gt 0.1678
_refine_ls_wR_factor_ref 0.1899
_reflns_number_gt 9490
_reflns_number_total 13921
_reflns_threshold_expression >2sigma(I)
_cod_data_source_file jo5b00466_si_012.cif
_cod_data_source_block wue6801
_cod_depositor_comments 'Adding full bibliography for 4031041--4031057.cif.'
_cod_original_sg_symbol_H-M P21/n
_cod_original_formula_sum 'C44.50 H62 Al N2'
_cod_database_code 4031044

loop_
_symmetry_equiv_pos_as_xyz
'x, y, z'
'-x+1/2, y+1/2, -z+1/2'
'-x, -y, -z'
'x-1/2, -y-1/2, z-1/2'

loop_
_atom_site_label
_atom_site_type_symbol
_atom_site_fract_x
_atom_site_fract_y
_atom_site_fract_z
_atom_site_U_iso_or_equiv
_atom_site_adp_type
_atom_site_occupancy
_atom_site_symmetry_multiplicity
_atom_site_calc_flag
_atom_site_refinement_flags
_atom_site_disorder_assembly
_atom_site_disorder_group
N1A N 0.7148(2) 0.10414(12) 0.15851(6) 0.0395(6) Uani 1 1 d . A .
C1A C 0.6676(3) 0.13761(14) 0.18234(8) 0.0395(7) Uani 1 1 d . . .
H1A H 0.5908 0.1609 0.1756 0.047 Uiso 1 1 calc R . .
C2A C 0.7202(3) 0.14443(15) 0.22030(7) 0.0375(7) Uani 1 1 d . . .
C3A C 0.8623(3) 0.12185(14) 0.22866(8) 0.0371(7) Uani 1 1 d . . .
N2A N 0.9417(2) 0.13461(12) 0.20076(6) 0.0380(6) Uani 1 1 d . A .
C11A C 0.6297(3) 0.08849(16) 0.12604(8) 0.0462(8) Uani 1 1 d . . .
H11A H 0.6846 0.0919 0.1064 0.055 Uiso 1 1 calc R . .
C12A C 0.5152(4) 0.13296(19) 0.11736(10) 0.0643(11) Uani 1 1 d . . .
H12A H 0.5449 0.1787 0.1150 0.077 Uiso 1 1 calc R . .
H12B H 0.4584 0.1316 0.1363 0.077 Uiso 1 1 calc R . .
C13A C 0.4397(4) 0.1107(2) 0.08322(10) 0.0742(12) Uani 1 1 d . . .
H13A H 0.3631 0.1388 0.0784 0.089 Uiso 1 1 calc R . .
H13B H 0.4943 0.1161 0.0640 0.089 Uiso 1 1 calc R . .
C14A C 0.3982(5) 0.0398(2) 0.08514(13) 0.0958(16) Uani 1 1 d . . .
H14A H 0.3529 0.0264 0.0627 0.115 Uiso 1 1 calc R . .
H14B H 0.3381 0.0349 0.1032 0.115 Uiso 1 1 calc R . .
C15A C 0.5137(5) -0.0042(2) 0.09359(14) 0.1086(19) Uani 1 1 d U . .
H15A H 0.5705 -0.0021 0.0746 0.130 Uiso 1 1 calc R . .
H15B H 0.4850 -0.0502 0.0957 0.130 Uiso 1 1 calc R . .
C16A C 0.5888(5) 0.0175(2) 0.12778(13) 0.0935(17) Uani 1 1 d . . .
H16A H 0.5342 0.0118 0.1470 0.112 Uiso 1 1 calc R . .
H16B H 0.6656 -0.0105 0.1325 0.112 Uiso 1 1 calc R . .
C21A C 0.6159(3) 0.09870(15) 0.23435(8) 0.0411(7) Uani 1 1 d . . .
C22A C 0.6328(3) 0.03018(16) 0.23393(9) 0.0515(8) Uani 1 1 d . . .
H22A H 0.7120 0.0124 0.2282 0.062 Uiso 1 1 calc R . .
C23A C 0.5340(4) -0.0119(2) 0.24182(11) 0.0672(11) Uani 1 1 d . . .
H23A H 0.5473 -0.0580 0.2422 0.081 Uiso 1 1 calc R . .
C24A C 0.4167(4) 0.0136(2) 0.24912(11) 0.0721(12) Uani 1 1 d . . .
H24A H 0.3495 -0.0150 0.2543 0.087 Uiso 1 1 calc R . .
C25A C 0.3981(3) 0.0810(2) 0.24880(11) 0.0663(11) Uani 1 1 d . . .
H25A H 0.3177 0.0985 0.2536 0.080 Uiso 1 1 calc R . .
C26A C 0.4971(3) 0.12327(18) 0.24144(9) 0.0513(8) Uani 1 1 d . . .
H26A H 0.4831 0.1693 0.2413 0.062 Uiso 1 1 calc R . .
C31A C 0.7128(3) 0.21771(15) 0.23080(8) 0.0409(7) Uani 1 1 d . . .
C32A C 0.6976(3) 0.23731(17) 0.26497(9) 0.0519(9) Uani 1 1 d . . .
H32A H 0.6856 0.2052 0.2820 0.062 Uiso 1 1 calc R . .
C33A C 0.7001(4) 0.30311(19) 0.27379(10) 0.0599(10) Uani 1 1 d . . .
H33A H 0.6907 0.3155 0.2970 0.072 Uiso 1 1 calc R . .
C34A C 0.7163(4) 0.35135(19) 0.24923(11) 0.0646(10) Uani 1 1 d . . .
H34A H 0.7164 0.3964 0.2554 0.077 Uiso 1 1 calc R . .
C35A C 0.7323(4) 0.33262(18) 0.21580(11) 0.0649(10) Uani 1 1 d . . .
H35A H 0.7441 0.3651 0.1989 0.078 Uiso 1 1 calc R . .
C36A C 0.7313(3) 0.26611(16) 0.20641(9) 0.0515(8) Uani 1 1 d . . .
H36A H 0.7433 0.2540 0.1833 0.062 Uiso 1 1 calc R . .
C41A C 0.9107(3) 0.09646(15) 0.25961(8) 0.0395(7) Uani 1 1 d . . .
C42A C 0.8420(3) 0.09278(16) 0.29264(8) 0.0462(8) Uani 1 1 d . . .
H42A H 0.7492 0.1003 0.2866 0.055 Uiso 1 1 calc R . .
H42B H 0.8744 0.1284 0.3084 0.055 Uiso 1 1 calc R . .
C43A C 0.8600(4) 0.02695(19) 0.31164(10) 0.0641(10) Uani 1 1 d . . .
H43A H 0.8225 0.0299 0.3340 0.077 Uiso 1 1 calc R . .
H43B H 0.8134 -0.0077 0.2977 0.077 Uiso 1 1 calc R . .
C44A C 1.0018(4) 0.0078(2) 0.31812(11) 0.0739(12) Uani 1 1 d . . .
H44A H 1.0472 0.0397 0.3341 0.089 Uiso 1 1 calc R . .
H44B H 1.0093 -0.0361 0.3289 0.089 Uiso 1 1 calc R . .
C45A C 1.0630(4) 0.00713(19) 0.28385(10) 0.0654(11) Uani 1 1 d . . .
H45A H 1.0215 -0.0273 0.2687 0.078 Uiso 1 1 calc R . .
H45B H 1.1550 -0.0040 0.2883 0.078 Uiso 1 1 calc R . .
C46A C 1.0497(3) 0.07394(16) 0.26512(9) 0.0466(8) Uani 1 1 d . . .
H46A H 1.1006 0.1072 0.2789 0.056 Uiso 1 1 calc R . .
H46B H 1.0849 0.0703 0.2424 0.056 Uiso 1 1 calc R . .
C51A C 1.0482(3) 0.17741(15) 0.20732(8) 0.0383(7) Uani 1 1 d . . .
C52A C 1.0566(3) 0.22648(16) 0.23320(8) 0.0473(8) Uani 1 1 d . . .
H52A H 0.9908 0.2303 0.2483 0.057 Uiso 1 1 calc R . .
C53A C 1.1614(3) 0.26947(17) 0.23675(9) 0.0532(9) Uani 1 1 d . . .
H53A H 1.1647 0.3017 0.2545 0.064 Uiso 1 1 calc R . .
C54A C 1.2609(3) 0.26692(17) 0.21542(9) 0.0520(9) Uani 1 1 d . . .
C55A C 1.2527(3) 0.21820(18) 0.19027(9) 0.0521(9) Uani 1 1 d . . .
H55A H 1.3185 0.2150 0.1752 0.063 Uiso 1 1 calc R . .
C56A C 1.1509(3) 0.17396(16) 0.18654(8) 0.0465(8) Uani 1 1 d . . .
H56A H 1.1509 0.1406 0.1695 0.056 Uiso 1 1 calc R . .
C57A C 1.3731(4) 0.3147(2) 0.21951(12) 0.0738(12) Uani 1 1 d . . .
H57A H 1.3407 0.3598 0.2174 0.111 Uiso 1 1 calc R . .
H57B H 1.4304 0.3064 0.2014 0.111 Uiso 1 1 calc R . .
H57C H 1.4204 0.3087 0.2423 0.111 Uiso 1 1 calc R . .
C61A C 0.9588(4) 0.11693(18) 0.11598(9) 0.0544(9) Uani 1 1 d . A .
H61A H 1.0465 0.0999 0.1143 0.065 Uiso 1 1 calc R . .
H61B H 0.9028 0.0956 0.0973 0.065 Uiso 1 1 calc R . .
C62A C 0.9619(4) 0.1915(2) 0.10709(10) 0.0704(11) Uani 1 1 d D . .
H62A H 1.0054 0.2154 0.1274 0.085 Uiso 0.906(10) 1 calc PR A 1
H62C H 0.8949 0.1944 0.0870 0.085 Uiso 0.094(10) 1 calc PR A 2
C63A C 0.8299(5) 0.2209(3) 0.09867(15) 0.091(2) Uani 0.906(10) 1 d PDU A 1
H63A H 0.7783 0.2138 0.1181 0.136 Uiso 0.906(10) 1 calc PR A 1
H63B H 0.7880 0.1997 0.0780 0.136 Uiso 0.906(10) 1 calc PR A 1
H63C H 0.8378 0.2680 0.0945 0.136 Uiso 0.906(10) 1 calc PR A 1
C64A C 1.0390(7) 0.2028(4) 0.0757(2) 0.116(3) Uani 0.906(10) 1 d PDU A 1
H64A H 1.1250 0.1842 0.0805 0.174 Uiso 0.906(10) 1 calc PR A 1
H64B H 1.0457 0.2500 0.0714 0.174 Uiso 0.906(10) 1 calc PR A 1
H64C H 0.9952 0.1815 0.0553 0.174 Uiso 0.906(10) 1 calc PR A 1
C63C C 0.911(7) 0.240(3) 0.1321(18) 0.16(4) Uani 0.094(10) 1 d PDU A 2
H63D H 0.8341 0.2218 0.1410 0.246 Uiso 0.094(10) 1 calc PR A 2
H63E H 0.8902 0.2813 0.1202 0.246 Uiso 0.094(10) 1 calc PR A 2
H63F H 0.9769 0.2475 0.1514 0.246 Uiso 0.094(10) 1 calc PR A 2
C64C C 1.079(4) 0.219(3) 0.0916(14) 0.074(14) Uani 0.094(10) 1 d PDU A 2
H64D H 1.1067 0.1884 0.0745 0.111 Uiso 0.094(10) 1 calc PR A 2
H64E H 1.1481 0.2260 0.1099 0.111 Uiso 0.094(10) 1 calc PR A 2
H64F H 1.0562 0.2613 0.0804 0.111 Uiso 0.094(10) 1 calc PR A 2
Al1A Al 0.90307(10) 0.08369(5) 0.16063(2) 0.0433(2) Uani 1 1 d D . .
C65A C 0.9367(10) -0.0110(4) 0.1720(4) 0.061(4) Uani 0.668(9) 1 d PDU A 1
H65A H 0.9014 -0.0206 0.1942 0.074 Uiso 0.668(9) 1 calc PR A 1
H65B H 0.8883 -0.0379 0.1540 0.074 Uiso 0.668(9) 1 calc PR A 1
C66A C 1.0761(10) -0.0332(5) 0.1748(3) 0.082(3) Uani 0.668(9) 1 d PDU A 1
H66A H 1.1304 0.0017 0.1869 0.099 Uiso 0.668(9) 1 calc PR A 1
C67A C 1.0969(9) -0.0958(4) 0.1943(2) 0.115(3) Uani 0.668(9) 1 d PDU A 1
H67A H 1.0703 -0.0904 0.2177 0.172 Uiso 0.668(9) 1 calc PR A 1
H67B H 1.1881 -0.1075 0.1958 0.172 Uiso 0.668(9) 1 calc PR A 1
H67C H 1.0462 -0.1307 0.1824 0.172 Uiso 0.668(9) 1 calc PR A 1
C68A C 1.1217(11) -0.0447(5) 0.1390(2) 0.148(4) Uani 0.668(9) 1 d PDU A 1
H68A H 1.1107 -0.0044 0.1254 0.222 Uiso 0.668(9) 1 calc PR A 1
H68B H 1.0711 -0.0800 0.1273 0.222 Uiso 0.668(9) 1 calc PR A 1
H68C H 1.2125 -0.0571 0.1415 0.222 Uiso 0.668(9) 1 calc PR A 1
C65C C 0.9231(19) -0.0139(7) 0.1649(8) 0.047(5) Uani 0.332(9) 1 d PDU A 2
H65C H 0.8912 -0.0269 0.1871 0.057 Uiso 0.332(9) 1 calc PR A 2
H65D H 0.8646 -0.0339 0.1463 0.057 Uiso 0.332(9) 1 calc PR A 2
C66C C 1.0504(17) -0.0451(9) 0.1635(7) 0.094(7) Uani 0.332(9) 1 d PDU A 2
H66C H 1.0651 -0.0281 0.1401 0.113 Uiso 0.332(9) 1 calc PR A 2
C67C C 1.1730(17) -0.0201(8) 0.1812(5) 0.111(6) Uani 0.332(9) 1 d PDU A 2
H67D H 1.1678 0.0275 0.1838 0.166 Uiso 0.332(9) 1 calc PR A 2
H67E H 1.2437 -0.0310 0.1673 0.166 Uiso 0.332(9) 1 calc PR A 2
H67F H 1.1884 -0.0406 0.2040 0.166 Uiso 0.332(9) 1 calc PR A 2
C68C C 1.058(2) -0.1148(9) 0.1545(7) 0.166(10) Uani 0.332(9) 1 d PDU A 2
H68D H 0.9799 -0.1280 0.1405 0.248 Uiso 0.332(9) 1 calc PR A 2
H68E H 1.0684 -0.1411 0.1757 0.248 Uiso 0.332(9) 1 calc PR A 2
H68F H 1.1325 -0.1219 0.1413 0.248 Uiso 0.332(9) 1 calc PR A 2
C71A C 1.1567(19) 0.4276(13) 0.1277(7) 0.121(8) Uani 0.353(13) 1 d PD B 1
H71A H 1.1936 0.3858 0.1202 0.145 Uiso 0.353(13) 1 calc PR B 1
H71B H 1.2208 0.4629 0.1264 0.145 Uiso 0.353(13) 1 calc PR B 1
C72A C 1.116(3) 0.4218(14) 0.1632(6) 0.146(8) Uani 0.353(13) 1 d PDU B 1
H72A H 1.1068 0.4656 0.1736 0.175 Uiso 0.353(13) 1 calc PR B 1
H72B H 1.1789 0.3959 0.1782 0.175 Uiso 0.353(13) 1 calc PR B 1
C73A C 0.989(3) 0.3870(17) 0.1578(7) 0.159(7) Uani 0.353(13) 1 d PDU B 1
H73A H 0.9984 0.3403 0.1515 0.191 Uiso 0.353(13) 1 calc PR B 1
H73B H 0.9398 0.3902 0.1783 0.191 Uiso 0.353(13) 1 calc PR B 1
C74A C 0.930(2) 0.427(2) 0.1283(9) 0.165(10) Uani 0.353(13) 1 d PDU B 1
H74A H 0.8908 0.4670 0.1368 0.198 Uiso 0.353(13) 1 calc PR B 1
H74B H 0.8619 0.4010 0.1148 0.198 Uiso 0.353(13) 1 calc PR B 1
C75A C 1.035(3) 0.4436(17) 0.1062(6) 0.135(8) Uani 0.353(13) 1 d PDU B 1
H75A H 1.0271 0.4174 0.0847 0.163 Uiso 0.353(13) 1 calc PR B 1
H75B H 1.0318 0.4907 0.1001 0.163 Uiso 0.353(13) 1 calc PR B 1
C71C C 1.1476(12) 0.3838(8) 0.1412(4) 0.134(5) Uani 0.647(13) 1 d PD B 2
H71C H 1.1690 0.3366 0.1404 0.160 Uiso 0.647(13) 1 calc PR B 2
H71D H 1.2270 0.4085 0.1485 0.160 Uiso 0.647(13) 1 calc PR B 2
C72C C 1.0513(16) 0.3952(10) 0.1656(4) 0.165(5) Uani 0.647(13) 1 d PDU B 2
H72C H 1.0871 0.4245 0.1844 0.198 Uiso 0.647(13) 1 calc PR B 2
H72D H 1.0284 0.3530 0.1760 0.198 Uiso 0.647(13) 1 calc PR B 2
C73C C 0.9363(13) 0.4250(9) 0.1478(3) 0.145(5) Uani 0.647(13) 1 d PDU B 2
H73C H 0.9230 0.4696 0.1569 0.174 Uiso 0.647(13) 1 calc PR B 2
H73D H 0.8597 0.3981 0.1510 0.174 Uiso 0.647(13) 1 calc PR B 2
C74C C 0.9586(15) 0.4282(10) 0.1102(3) 0.141(5) Uani 0.647(13) 1 d PDU B 2
H74C H 0.8973 0.3992 0.0965 0.169 Uiso 0.647(13) 1 calc PR B 2
H74D H 0.9462 0.4736 0.1015 0.169 Uiso 0.647(13) 1 calc PR B 2
C75C C 1.0922(15) 0.4065(7) 0.1070(3) 0.126(4) Uani 0.647(13) 1 d PDU B 2
H75C H 1.0927 0.3703 0.0900 0.151 Uiso 0.647(13) 1 calc PR B 2
H75D H 1.1434 0.4433 0.0990 0.151 Uiso 0.647(13) 1 calc PR B 2
Al1B Al 1.70848(10) 0.25303(5) 0.46045(2) 0.0456(3) Uani 1 1 d . . .
N1B N 1.7136(3) 0.20549(13) 0.41507(7) 0.0467(7) Uani 1 1 d . C .
C1B C 1.8185(3) 0.18204(17) 0.40559(8) 0.0488(8) Uani 1 1 d . . .
H1B H 1.8090 0.1513 0.3872 0.059 Uiso 1 1 calc R . .
C2B C 1.9564(3) 0.19659(16) 0.41975(8) 0.0447(8) Uani 1 1 d . . .
C3B C 1.9720(3) 0.23828(15) 0.45399(8) 0.0414(7) Uani 1 1 d . . .
N2B N 1.8742(3) 0.22520(13) 0.47684(6) 0.0432(6) Uani 1 1 d . . .
C11B C 1.5896(3) 0.1919(2) 0.39283(9) 0.0571(10) Uani 1 1 d D . .
H11B H 1.5293 0.1742 0.4090 0.069 Uiso 0.544(8) 1 calc PR C 1
H11C H 1.5201 0.2117 0.4054 0.069 Uiso 0.456(8) 1 calc PR C 2
C12B C 1.5306(7) 0.2520(4) 0.3790(2) 0.064(2) Uani 0.544(8) 1 d PD C 1
H12C H 1.5867 0.2725 0.3629 0.077 Uiso 0.544(8) 1 calc PR C 1
H12D H 1.5210 0.2832 0.3981 0.077 Uiso 0.544(8) 1 calc PR C 1
C13B C 1.3980(7) 0.2381(4) 0.3597(2) 0.079(3) Uani 0.544(8) 1 d PD C 1
H13C H 1.3397 0.2206 0.3761 0.094 Uiso 0.544(8) 1 calc PR C 1
H13D H 1.3608 0.2794 0.3499 0.094 Uiso 0.544(8) 1 calc PR C 1
C14B C 1.4094(11) 0.1886(6) 0.3308(2) 0.073(3) Uani 0.544(8) 1 d PDU C 1
H14C H 1.4658 0.2065 0.3140 0.087 Uiso 0.544(8) 1 calc PR C 1
H14D H 1.3238 0.1806 0.3185 0.087 Uiso 0.544(8) 1 calc PR C 1
C15B C 1.4652(9) 0.1236(5) 0.3456(3) 0.084(3) Uani 0.544(8) 1 d PDU C 1
H15C H 1.4729 0.0918 0.3267 0.101 Uiso 0.544(8) 1 calc PR C 1
H15D H 1.4074 0.1047 0.3618 0.101 Uiso 0.544(8) 1 calc PR C 1
C16B C 1.6000(8) 0.1370(4) 0.3650(2) 0.069(2) Uani 0.544(8) 1 d PD C 1
H16C H 1.6603 0.1510 0.3483 0.083 Uiso 0.544(8) 1 calc PR C 1
H16D H 1.6337 0.0963 0.3764 0.083 Uiso 0.544(8) 1 calc PR C 1
C12D C 1.5895(9) 0.2310(6) 0.3582(2) 0.074(3) Uani 0.456(8) 1 d PD C 2
H12E H 1.6064 0.2779 0.3634 0.089 Uiso 0.456(8) 1 calc PR C 2
H12F H 1.6592 0.2144 0.3450 0.089 Uiso 0.456(8) 1 calc PR C 2
C13D C 1.4595(12) 0.2243(7) 0.3358(3) 0.100(5) Uani 0.456(8) 1 d PD C 2
H13E H 1.3920 0.2481 0.3469 0.120 Uiso 0.456(8) 1 calc PR C 2
H13F H 1.4664 0.2439 0.3128 0.120 Uiso 0.456(8) 1 calc PR C 2
C14D C 1.4232(14) 0.1517(7) 0.3318(3) 0.075(3) Uani 0.456(8) 1 d PDU C 2
H14E H 1.3370 0.1483 0.3191 0.090 Uiso 0.456(8) 1 calc PR C 2
H14F H 1.4847 0.1297 0.3178 0.090 Uiso 0.456(8) 1 calc PR C 2
C15D C 1.4223(11) 0.1161(6) 0.3657(3) 0.091(4) Uani 0.456(8) 1 d PDU C 2
H15E H 1.4028 0.0692 0.3614 0.109 Uiso 0.456(8) 1 calc PR C 2
H15F H 1.3545 0.1346 0.3790 0.109 Uiso 0.456(8) 1 calc PR C 2
C16D C 1.5527(10) 0.1226(5) 0.3869(3) 0.081(3) Uani 0.456(8) 1 d PD C 2
H16E H 1.5491 0.1004 0.4094 0.098 Uiso 0.456(8) 1 calc PR C 2
H16F H 1.6189 0.1004 0.3745 0.098 Uiso 0.456(8) 1 calc PR C 2
C21B C 2.0217(4) 0.12900(17) 0.42743(9) 0.0524(9) Uani 1 1 d . . .
C22B C 1.9483(4) 0.0785(2) 0.43966(12) 0.0779(13) Uani 1 1 d . . .
H22B H 1.8598 0.0857 0.4417 0.094 Uiso 1 1 calc R . .
C23B C 2.0021(6) 0.0176(2) 0.44897(16) 0.1032(17) Uani 1 1 d . . .
H23B H 1.9502 -0.0158 0.4575 0.124 Uiso 1 1 calc R . .
C24B C 2.1291(6) 0.0056(2) 0.44588(14) 0.0961(16) Uani 1 1 d . . .
H24B H 2.1649 -0.0363 0.4514 0.115 Uiso 1 1 calc R . .
C25B C 2.2047(5) 0.0557(2) 0.43460(13) 0.0831(14) Uani 1 1 d . . .
H25B H 2.2935 0.0482 0.4331 0.100 Uiso 1 1 calc R . .
C26B C 2.1521(4) 0.1170(2) 0.42536(10) 0.0657(10) Uani 1 1 d . . .
H26B H 2.2054 0.1506 0.4177 0.079 Uiso 1 1 calc R . .
C31B C 1.9951(3) 0.23431(17) 0.38711(8) 0.0476(8) Uani 1 1 d . . .
C32B C 1.9568(4) 0.29980(18) 0.38247(9) 0.0574(9) Uani 1 1 d . . .
H32B H 1.9174 0.3216 0.4003 0.069 Uiso 1 1 calc R . .
C33B C 1.9756(4) 0.3335(2) 0.35213(10) 0.0678(11) Uani 1 1 d . . .
H33B H 1.9487 0.3778 0.3495 0.081 Uiso 1 1 calc R . .
C34B C 2.0333(4) 0.3028(2) 0.32574(10) 0.0740(12) Uani 1 1 d . . .
H34B H 2.0474 0.3260 0.3053 0.089 Uiso 1 1 calc R . .
C35B C 2.0699(4) 0.2379(2) 0.32975(10) 0.0707(11) Uani 1 1 d . . .
H35B H 2.1089 0.2164 0.3118 0.085 Uiso 1 1 calc R . .
C36B C 2.0501(3) 0.20340(19) 0.35997(9) 0.0557(9) Uani 1 1 d . . .
H36B H 2.0742 0.1586 0.3620 0.067 Uiso 1 1 calc R . .
C41B C 2.0723(3) 0.27938(16) 0.46259(8) 0.0455(8) Uani 1 1 d . . .
C42B C 2.0770(4) 0.32150(16) 0.49512(8) 0.0508(8) Uani 1 1 d . . .
H42C H 2.1340 0.3004 0.5136 0.061 Uiso 1 1 calc R . .
H42D H 1.9900 0.3241 0.5030 0.061 Uiso 1 1 calc R . .
C43B C 2.1258(4) 0.39119(18) 0.48900(10) 0.0606(10) Uani 1 1 d . . .
H43C H 2.0627 0.4144 0.4727 0.073 Uiso 1 1 calc R . .
H43D H 2.1330 0.4155 0.5111 0.073 Uiso 1 1 calc R . .
C44B C 2.2567(4) 0.3908(2) 0.47424(10) 0.0656(10) Uani 1 1 d . . .
H44C H 2.2841 0.4363 0.4701 0.079 Uiso 1 1 calc R . .
H44D H 2.3215 0.3702 0.4910 0.079 Uiso 1 1 calc R . .
C45B C 2.2467(4) 0.35227(18) 0.44024(10) 0.0605(10) Uani 1 1 d . . .
H45C H 2.3323 0.3501 0.4314 0.073 Uiso 1 1 calc R . .
H45D H 2.1881 0.3755 0.4229 0.073 Uiso 1 1 calc R . .
C46B C 2.1966(3) 0.28243(17) 0.44506(9) 0.0518(8) Uani 1 1 d . . .
H46C H 2.1823 0.2612 0.4221 0.062 Uiso 1 1 calc R . .
H46D H 2.2632 0.2570 0.4590 0.062 Uiso 1 1 calc R . .
C51B C 1.9172(3) 0.20584(15) 0.51124(8) 0.0428(7) Uani 1 1 d . . .
C52B C 1.8435(3) 0.22000(17) 0.53869(8) 0.0509(8) Uani 1 1 d . . .
H52B H 1.7649 0.2431 0.5342 0.061 Uiso 1 1 calc R . .
C53B C 1.8835(4) 0.20080(19) 0.57271(9) 0.0588(10) Uani 1 1 d . . .
H53B H 1.8298 0.2100 0.5905 0.071 Uiso 1 1 calc R . .
C54B C 1.9995(4) 0.1686(2) 0.58114(10) 0.0621(10) Uani 1 1 d . . .
C55B C 2.0735(4) 0.15508(18) 0.55387(10) 0.0610(10) Uani 1 1 d . . .
H55B H 2.1534 0.1334 0.5587 0.073 Uiso 1 1 calc R . .
C56B C 2.0341(3) 0.17223(17) 0.51972(9) 0.0532(9) Uani 1 1 d . . .
H56B H 2.0866 0.1612 0.5019 0.064 Uiso 1 1 calc R . .
C57B C 2.0441(5) 0.1489(3) 0.61826(11) 0.0941(16) Uani 1 1 d . . .
H57D H 2.1200 0.1746 0.6265 0.141 Uiso 1 1 calc R . .
H57E H 2.0656 0.1022 0.6190 0.141 Uiso 1 1 calc R . .
H57F H 1.9753 0.1574 0.6331 0.141 Uiso 1 1 calc R . .
C61B C 1.6957(5) 0.34805(19) 0.44676(10) 0.0740(12) Uani 1 1 d . . .
H61C H 1.7840 0.3635 0.4443 0.089 Uiso 1 1 calc R . .
H61D H 1.6486 0.3499 0.4235 0.089 Uiso 1 1 calc R . .
C62B C 1.6349(5) 0.3972(2) 0.46872(12) 0.0795(13) Uani 1 1 d . . .
H62B H 1.5464 0.3808 0.4713 0.095 Uiso 1 1 calc R . .
C63B C 1.6990(6) 0.4037(2) 0.50420(12) 0.112(2) Uani 1 1 d . . .
H63G H 1.7084 0.3603 0.5149 0.168 Uiso 1 1 calc R . .
H63H H 1.6472 0.4317 0.5179 0.168 Uiso 1 1 calc R . .
H63I H 1.7839 0.4234 0.5032 0.168 Uiso 1 1 calc R . .
C64B C 1.6189(7) 0.4657(2) 0.45175(14) 0.123(2) Uani 1 1 d . . .
H64G H 1.7033 0.4830 0.4475 0.185 Uiso 1 1 calc R . .
H64H H 1.5779 0.4954 0.4672 0.185 Uiso 1 1 calc R . .
H64I H 1.5653 0.4621 0.4298 0.185 Uiso 1 1 calc R . .
C65B C 1.5559(3) 0.21794(19) 0.48158(9) 0.0572(9) Uani 1 1 d . . .
H65E H 1.5308 0.2525 0.4975 0.069 Uiso 1 1 calc R . .
H65F H 1.4862 0.2157 0.4626 0.069 Uiso 1 1 calc R . .
C66B C 1.5494(4) 0.1527(2) 0.50157(13) 0.0811(13) Uani 1 1 d . . .
H66B H 1.6046 0.1592 0.5237 0.097 Uiso 1 1 calc R . .
C67B C 1.4145(4) 0.1383(3) 0.51201(12) 0.0905(15) Uani 1 1 d . . .
H67G H 1.3546 0.1338 0.4912 0.136 Uiso 1 1 calc R . .
H67H H 1.3868 0.1744 0.5262 0.136 Uiso 1 1 calc R . .
H67I H 1.4160 0.0974 0.5253 0.136 Uiso 1 1 calc R . .
C68B C 1.6044(6) 0.0953(3) 0.48461(17) 0.1168(19) Uani 1 1 d U . .
H68G H 1.5558 0.0874 0.4622 0.175 Uiso 1 1 calc R . .
H68H H 1.5993 0.0565 0.4993 0.175 Uiso 1 1 calc R . .
H68I H 1.6942 0.1041 0.4812 0.175 Uiso 1 1 calc R . .

loop_
_atom_site_aniso_label
_atom_site_aniso_U_11
_atom_site_aniso_U_22
_atom_site_aniso_U_33
_atom_site_aniso_U_23
_atom_site_aniso_U_13
_atom_site_aniso_U_12
N1A 0.0411(15) 0.0381(14) 0.0386(13) 0.0000(11) 0.0008(12) -0.0033(12)
C1A 0.0399(18) 0.0353(16) 0.0430(17) 0.0072(13) 0.0019(14) -0.0012(14)
C2A 0.0342(16) 0.0412(17) 0.0373(16) -0.0013(13) 0.0050(13) -0.0012(13)
C3A 0.0367(17) 0.0359(16) 0.0390(16) -0.0025(13) 0.0043(13) -0.0020(13)
N2A 0.0363(14) 0.0420(14) 0.0361(13) 0.0002(11) 0.0063(11) -0.0043(11)
C11A 0.049(2) 0.0503(19) 0.0387(17) -0.0046(14) -0.0014(15) -0.0027(16)
C12A 0.072(3) 0.061(2) 0.055(2) -0.0053(18) -0.018(2) 0.009(2)
C13A 0.084(3) 0.069(3) 0.064(2) -0.002(2) -0.025(2) 0.008(2)
C14A 0.095(4) 0.092(4) 0.091(3) 0.009(3) -0.042(3) -0.027(3)
C15A 0.130(4) 0.064(3) 0.117(4) -0.005(3) -0.068(3) -0.013(3)
C16A 0.113(4) 0.049(2) 0.105(4) 0.007(2) -0.061(3) -0.012(2)
C21A 0.0364(17) 0.0458(18) 0.0410(17) 0.0022(14) 0.0036(14) -0.0019(14)
C22A 0.045(2) 0.047(2) 0.063(2) 0.0019(16) 0.0101(17) -0.0021(16)
C23A 0.057(2) 0.057(2) 0.088(3) 0.008(2) 0.011(2) -0.014(2)
C24A 0.050(2) 0.079(3) 0.088(3) 0.006(2) 0.014(2) -0.026(2)
C25A 0.036(2) 0.086(3) 0.078(3) -0.005(2) 0.0119(19) -0.003(2)
C26A 0.0410(19) 0.057(2) 0.055(2) -0.0028(17) 0.0031(16) 0.0000(17)
C31A 0.0348(17) 0.0396(17) 0.0480(18) -0.0022(14) 0.0024(14) 0.0010(14)
C32A 0.058(2) 0.048(2) 0.0486(19) -0.0058(16) 0.0028(17) 0.0023(17)
C33A 0.060(2) 0.061(2) 0.059(2) -0.0183(19) 0.0041(19) 0.0023(19)
C34A 0.062(3) 0.044(2) 0.088(3) -0.015(2) 0.011(2) -0.0029(18)
C35A 0.068(3) 0.046(2) 0.083(3) 0.0034(19) 0.020(2) -0.0050(19)
C36A 0.059(2) 0.0434(19) 0.054(2) 0.0011(16) 0.0152(17) -0.0015(17)
C41A 0.0351(17) 0.0393(17) 0.0443(17) 0.0014(13) 0.0042(14) -0.0021(13)
C42A 0.0439(19) 0.0519(19) 0.0427(17) 0.0059(15) 0.0037(15) -0.0009(16)
C43A 0.069(3) 0.067(2) 0.059(2) 0.0202(19) 0.022(2) 0.005(2)
C44A 0.080(3) 0.076(3) 0.068(3) 0.034(2) 0.016(2) 0.019(2)
C45A 0.058(2) 0.064(2) 0.076(3) 0.023(2) 0.016(2) 0.0180(19)
C46A 0.0411(19) 0.053(2) 0.0455(18) 0.0080(15) 0.0028(15) 0.0010(15)
C51A 0.0365(17) 0.0415(17) 0.0367(15) 0.0047(13) 0.0019(13) -0.0028(14)
C52A 0.0465(19) 0.054(2) 0.0422(17) -0.0039(15) 0.0097(15) -0.0086(16)
C53A 0.056(2) 0.049(2) 0.053(2) -0.0071(16) 0.0022(18) -0.0124(17)
C54A 0.046(2) 0.050(2) 0.058(2) 0.0060(17) 0.0000(17) -0.0084(16)
C55A 0.0396(19) 0.062(2) 0.056(2) 0.0035(17) 0.0110(16) -0.0069(17)
C56A 0.0425(19) 0.0502(19) 0.0473(18) -0.0035(15) 0.0064(15) -0.0018(15)
C57A 0.058(2) 0.073(3) 0.091(3) 0.001(2) 0.005(2) -0.026(2)
C61A 0.053(2) 0.066(2) 0.0449(19) -0.0077(17) 0.0112(16) -0.0052(18)
C62A 0.079(3) 0.077(3) 0.057(2) 0.015(2) 0.015(2) -0.007(2)
C63A 0.089(4) 0.077(3) 0.108(4) 0.027(3) 0.022(3) 0.005(3)
C64A 0.113(5) 0.129(5) 0.114(5) 0.046(4) 0.051(4) 0.003(4)
C63C 0.16(4) 0.16(4) 0.16(4) 0.000(7) 0.015(7) 0.000(7)
C64C 0.074(15) 0.075(15) 0.073(15) 0.002(6) 0.010(6) -0.003(6)
Al1A 0.0453(6) 0.0429(5) 0.0423(5) -0.0040(4) 0.0077(4) -0.0015(4)
C65A 0.058(5) 0.056(5) 0.069(7) -0.010(4) -0.004(4) 0.000(4)
C66A 0.076(6) 0.068(4) 0.103(7) -0.005(4) 0.007(5) 0.017(4)
C67A 0.131(6) 0.109(6) 0.108(6) 0.036(5) 0.027(5) 0.056(5)
C68A 0.166(7) 0.150(7) 0.141(7) 0.054(6) 0.086(6) 0.090(6)
C65C 0.054(8) 0.042(7) 0.044(8) -0.008(5) -0.001(6) 0.008(6)
C66C 0.090(10) 0.084(9) 0.108(10) -0.011(7) 0.005(8) 0.032(7)
C67C 0.082(9) 0.101(9) 0.145(10) -0.031(8) -0.017(8) 0.010(7)
C68C 0.166(13) 0.150(13) 0.181(13) -0.017(9) 0.013(9) 0.004(9)
C71A 0.097(15) 0.129(19) 0.14(2) 0.032(17) 0.028(15) 0.001(12)
C72A 0.142(16) 0.174(17) 0.116(14) 0.027(13) -0.011(13) -0.021(14)
C73A 0.134(15) 0.223(15) 0.130(12) 0.066(12) 0.065(12) 0.005(13)
C74A 0.135(17) 0.223(18) 0.14(2) 0.00(2) 0.02(2) -0.017(16)
C75A 0.15(2) 0.152(19) 0.106(12) 0.016(13) 0.039(16) 0.006(16)
C71C 0.132(9) 0.161(12) 0.113(10) 0.016(9) 0.042(7) 0.052(9)
C72C 0.162(9) 0.182(8) 0.150(7) 0.019(6) 0.011(7) 0.003(7)
C73C 0.112(9) 0.214(13) 0.117(10) 0.068(10) 0.055(8) 0.048(8)
C74C 0.126(11) 0.213(12) 0.087(9) -0.002(10) 0.026(9) -0.017(10)
C75C 0.141(12) 0.136(12) 0.107(8) -0.009(8) 0.042(8) 0.025(9)
Al1B 0.0492(6) 0.0485(6) 0.0392(5) -0.0035(4) 0.0049(4) 0.0027(5)
N1B 0.0475(17) 0.0532(17) 0.0395(14) -0.0039(12) 0.0039(13) -0.0057(14)
C1B 0.056(2) 0.050(2) 0.0405(17) -0.0099(15) 0.0079(16) -0.0077(17)
C2B 0.051(2) 0.0458(18) 0.0389(17) -0.0068(14) 0.0105(15) -0.0026(15)
C3B 0.0412(18) 0.0449(18) 0.0386(16) -0.0025(14) 0.0065(14) -0.0008(15)
N2B 0.0468(16) 0.0458(15) 0.0375(14) -0.0018(12) 0.0059(12) -0.0040(12)
C11B 0.047(2) 0.081(3) 0.0443(19) -0.0127(18) 0.0090(16) -0.0107(19)
C12B 0.047(4) 0.074(5) 0.070(5) -0.002(4) -0.003(4) 0.000(4)
C13B 0.056(5) 0.101(7) 0.077(6) 0.005(5) -0.005(4) 0.008(4)
C14B 0.068(5) 0.090(6) 0.058(4) -0.004(5) -0.002(4) 0.000(5)
C15B 0.079(6) 0.090(6) 0.080(6) -0.018(5) -0.005(5) -0.004(5)
C16B 0.069(5) 0.078(6) 0.057(5) -0.021(4) -0.005(4) -0.006(4)
C12D 0.049(5) 0.110(8) 0.061(6) 0.012(6) -0.007(5) -0.006(5)
C13D 0.092(10) 0.140(12) 0.065(7) 0.002(8) -0.004(7) -0.024(9)
C14D 0.072(6) 0.083(7) 0.069(5) -0.017(5) -0.004(5) -0.007(6)
C15D 0.084(6) 0.095(6) 0.088(6) -0.015(5) -0.015(5) -0.036(5)
C16D 0.077(7) 0.082(7) 0.080(8) 0.003(6) -0.015(6) -0.029(6)
C21B 0.068(2) 0.0425(19) 0.0480(19) -0.0105(15) 0.0108(18) 0.0022(17)
C22B 0.077(3) 0.053(2) 0.107(4) 0.005(2) 0.026(3) 0.008(2)
C23B 0.115(5) 0.053(3) 0.146(5) 0.013(3) 0.034(4) 0.007(3)
C24B 0.116(4) 0.054(3) 0.118(4) -0.001(3) 0.004(4) 0.017(3)
C25B 0.074(3) 0.070(3) 0.103(4) -0.018(3) -0.005(3) 0.021(3)
C26B 0.066(3) 0.057(2) 0.074(3) -0.012(2) 0.007(2) 0.004(2)
C31B 0.049(2) 0.053(2) 0.0414(17) -0.0098(15) 0.0067(15) -0.0081(16)
C32B 0.076(3) 0.055(2) 0.0421(19) -0.0037(16) 0.0126(18) 0.0018(19)
C33B 0.094(3) 0.057(2) 0.052(2) 0.0045(18) 0.010(2) 0.005(2)
C34B 0.093(3) 0.083(3) 0.048(2) 0.002(2) 0.019(2) -0.012(3)
C35B 0.086(3) 0.085(3) 0.044(2) -0.015(2) 0.021(2) -0.002(2)
C36B 0.061(2) 0.062(2) 0.0459(19) -0.0124(17) 0.0131(17) -0.0031(18)
C41B 0.048(2) 0.0443(18) 0.0441(17) -0.0009(14) 0.0031(15) 0.0005(15)
C42B 0.058(2) 0.050(2) 0.0444(18) -0.0052(15) 0.0075(16) -0.0085(17)
C43B 0.071(3) 0.051(2) 0.060(2) -0.0081(17) 0.009(2) -0.0080(19)
C44B 0.065(3) 0.060(2) 0.072(3) -0.007(2) 0.009(2) -0.019(2)
C45B 0.055(2) 0.063(2) 0.065(2) 0.0036(19) 0.0133(19) -0.0072(19)
C46B 0.046(2) 0.057(2) 0.0522(19) -0.0035(16) 0.0029(16) -0.0030(17)
C51B 0.0457(19) 0.0413(17) 0.0406(17) 0.0004(14) 0.0004(15) -0.0058(15)
C52B 0.049(2) 0.058(2) 0.0455(19) -0.0016(16) 0.0034(16) -0.0028(17)
C53B 0.067(3) 0.067(2) 0.0434(19) 0.0019(17) 0.0101(18) -0.012(2)
C54B 0.068(3) 0.067(2) 0.050(2) 0.0113(18) -0.002(2) -0.013(2)
C55B 0.060(2) 0.058(2) 0.063(2) 0.0147(18) -0.005(2) 0.0015(19)
C56B 0.055(2) 0.052(2) 0.053(2) 0.0053(16) 0.0066(17) -0.0011(17)
C57B 0.104(4) 0.116(4) 0.060(3) 0.032(3) -0.007(3) -0.005(3)
C61B 0.114(4) 0.054(2) 0.055(2) -0.0002(18) 0.014(2) 0.018(2)
C62B 0.097(3) 0.059(3) 0.081(3) -0.003(2) -0.001(3) 0.010(2)
C63B 0.188(6) 0.074(3) 0.071(3) -0.021(3) -0.008(3) 0.022(4)
C64B 0.200(7) 0.063(3) 0.101(4) 0.003(3) -0.012(4) 0.029(4)
C65B 0.053(2) 0.073(2) 0.0451(19) -0.0048(18) 0.0052(17) -0.0007(19)
C66B 0.069(3) 0.089(3) 0.087(3) 0.004(3) 0.016(2) -0.017(3)
C67B 0.078(3) 0.115(4) 0.081(3) -0.005(3) 0.023(3) -0.032(3)
C68B 0.108(4) 0.089(3) 0.160(5) 0.020(3) 0.048(4) 0.006(3)

loop_
_atom_type_symbol
_atom_type_description
_atom_type_scat_dispersion_real
_atom_type_scat_dispersion_imag
_atom_type_scat_source
C C 0.0033 0.0016 'International Tables Vol C Tables 4.2.6.8 and 6.1.1.4'
H H 0.0000 0.0000 'International Tables Vol C Tables 4.2.6.8 and 6.1.1.4'
N N 0.0061 0.0033 'International Tables Vol C Tables 4.2.6.8 and 6.1.1.4'
Al Al 0.0645 0.0514 'International Tables Vol C Tables 4.2.6.8 and 6.1.1.4'

loop_
_geom_angle_atom_site_label_1
_geom_angle_atom_site_label_2
_geom_angle_atom_site_label_3
_geom_angle
C1A N1A C11A 118.6(3)
C1A N1A Al1A 121.5(2)
C11A N1A Al1A 119.4(2)
N1A C1A C2A 127.9(3)
N1A C1A H1A 116.1
C2A C1A H1A 116.1
C1A C2A C31A 108.5(2)
C1A C2A C3A 115.0(2)
C31A C2A C3A 107.4(2)
C1A C2A C21A 94.7(2)
C31A C2A C21A 115.2(2)
C3A C2A C21A 115.6(2)
C41A C3A N2A 122.4(3)
C41A C3A C2A 124.3(3)
N2A C3A C2A 113.1(2)
C51A N2A C3A 118.1(2)
C51A N2A Al1A 126.2(2)
C3A N2A Al1A 115.23(18)
N1A C11A C16A 108.2(3)
N1A C11A C12A 116.9(3)
C16A C11A C12A 111.2(3)
N1A C11A H11A 106.7
C16A C11A H11A 106.7
C12A C11A H11A 106.7
C11A C12A C13A 110.2(3)
C11A C12A H12A 109.6
C13A C12A H12A 109.6
C11A C12A H12B 109.6
C13A C12A H12B 109.6
H12A C12A H12B 108.1
C14A C13A C12A 111.3(3)
C14A C13A H13A 109.4
C12A C13A H13A 109.4
C14A C13A H13B 109.4
C12A C13A H13B 109.4
H13A C13A H13B 108.0
C13A C14A C15A 110.4(4)
C13A C14A H14A 109.6
C15A C14A H14A 109.6
C13A C14A H14B 109.6
C15A C14A H14B 109.6
H14A C14A H14B 108.1
C14A C15A C16A 110.3(4)
C14A C15A H15A 109.6
C16A C15A H15A 109.6
C14A C15A H15B 109.6
C16A C15A H15B 109.6
H15A C15A H15B 108.1
C11A C16A C15A 111.1(4)
C11A C16A H16A 109.4
C15A C16A H16A 109.4
C11A C16A H16B 109.4
C15A C16A H16B 109.4
H16A C16A H16B 108.0
C26A C21A C22A 118.4(3)
C26A C21A C2A 121.2(3)
C22A C21A C2A 119.4(3)
C23A C22A C21A 120.6(3)
C23A C22A H22A 119.7
C21A C22A H22A 119.7
C24A C23A C22A 120.1(4)
C24A C23A H23A 120.0
C22A C23A H23A 120.0
C23A C24A C25A 119.7(4)
C23A C24A H24A 120.2
C25A C24A H24A 120.2
C24A C25A C26A 120.4(4)
C24A C25A H25A 119.8
C26A C25A H25A 119.8
C21A C26A C25A 120.8(3)
C21A C26A H26A 119.6
C25A C26A H26A 119.6
C36A C31A C32A 118.4(3)
C36A C31A C2A 119.3(3)
C32A C31A C2A 122.2(3)
C33A C32A C31A 120.4(3)
C33A C32A H32A 119.8
C31A C32A H32A 119.8
C32A C33A C34A 121.0(4)
C32A C33A H33A 119.5
C34A C33A H33A 119.5
C35A C34A C33A 118.9(3)
C35A C34A H34A 120.5
C33A C34A H34A 120.5
C34A C35A C36A 120.9(4)
C34A C35A H35A 119.5
C36A C35A H35A 119.5
C31A C36A C35A 120.3(3)
C31A C36A H36A 119.8
C35A C36A H36A 119.8
C3A C41A C46A 120.7(3)
C3A C41A C42A 126.4(3)
C46A C41A C42A 112.7(3)
C41A C42A C43A 113.6(3)
C41A C42A H42A 108.9
C43A C42A H42A 108.9
C41A C42A H42B 108.9
C43A C42A H42B 108.9
H42A C42A H42B 107.7
C44A C43A C42A 112.0(3)
C44A C43A H43A 109.2
C42A C43A H43A 109.2
C44A C43A H43B 109.2
C42A C43A H43B 109.2
H43A C43A H43B 107.9
C45A C44A C43A 109.7(3)
C45A C44A H44A 109.7
C43A C44A H44A 109.7
C45A C44A H44B 109.7
C43A C44A H44B 109.7
H44A C44A H44B 108.2
C44A C45A C46A 112.0(3)
C44A C45A H45A 109.2
C46A C45A H45A 109.2
C44A C45A H45B 109.2
C46A C45A H45B 109.2
H45A C45A H45B 107.9
C41A C46A C45A 112.0(3)
C41A C46A H46A 109.2
C45A C46A H46A 109.2
C41A C46A H46B 109.2
C45A C46A H46B 109.2
H46A C46A H46B 107.9
C56A C51A C52A 116.3(3)
C56A C51A N2A 119.7(3)
C52A C51A N2A 123.9(3)
C53A C52A C51A 120.6(3)
C53A C52A H52A 119.7
C51A C52A H52A 119.7
C54A C53A C52A 122.7(3)
C54A C53A H53A 118.6
C52A C53A H53A 118.6
C55A C54A C53A 116.4(3)
C55A C54A C57A 121.8(4)
C53A C54A C57A 121.8(3)
C54A C55A C56A 122.1(3)
C54A C55A H55A 118.9
C56A C55A H55A 118.9
C55A C56A C51A 121.8(3)
C55A C56A H56A 119.1
C51A C56A H56A 119.1
C54A C57A H57A 109.5
C54A C57A H57B 109.5
H57A C57A H57B 109.5
C54A C57A H57C 109.5
H57A C57A H57C 109.5
H57B C57A H57C 109.5
C62A C61A Al1A 122.4(3)
C62A C61A H61A 106.7
Al1A C61A H61A 106.7
C62A C61A H61B 106.7
Al1A C61A H61B 106.7
H61A C61A H61B 106.6
C63A C62A C63C 61(3)
C63A C62A C64C 121(2)
C63C C62A C64C 111(3)
C63A C62A C64A 107.8(4)
C63C C62A C64A 131(3)
C64C C62A C64A 30(2)
C63A C62A C61A 113.3(4)
C63C C62A C61A 118(3)
C64C C62A C61A 119(2)
C64A C62A C61A 110.1(4)
C63A C62A H62A 108.5
C63C C62A H62A 48.5
C64C C62A H62A 78.9
C64A C62A H62A 108.5
C61A C62A H62A 108.5
C63A C62A H62C 41.3
C63C C62A H62C 101.6
C64C C62A H62C 101.6
C64A C62A H62C 75.9
C61A C62A H62C 101.6
H62A C62A H62C 145.2
C62A C63A H63A 109.5
C62A C63A H63B 109.5
H63A C63A H63B 109.5
C62A C63A H63C 109.5
H63A C63A H63C 109.5
H63B C63A H63C 109.5
C62A C64A H64A 109.5
C62A C64A H64B 109.5
H64A C64A H64B 109.5
C62A C64A H64C 109.5
H64A C64A H64C 109.5
H64B C64A H64C 109.5
C62A C63C H63D 109.5
C62A C63C H63E 109.5
H63D C63C H63E 109.5
C62A C63C H63F 109.5
H63D C63C H63F 109.5
H63E C63C H63F 109.5
C62A C64C H64D 109.5
C62A C64C H64E 109.5
H64D C64C H64E 109.5
C62A C64C H64F 109.5
H64D C64C H64F 109.5
H64E C64C H64F 109.5
N2A Al1A C61A 118.28(13)
N2A Al1A C65A 109.2(5)
C61A Al1A C65A 117.3(5)
N2A Al1A C65C 117.7(9)
C61A Al1A C65C 111.8(9)
C65A Al1A C65C 8.7(13)
N2A Al1A N1A 93.02(11)
C61A Al1A N1A 105.02(14)
C65A Al1A N1A 111.1(3)
C65C Al1A N1A 107.7(6)
C66A C65A Al1A 116.7(7)
C66A C65A H65A 108.1
Al1A C65A H65A 108.1
C66A C65A H65B 108.1
Al1A C65A H65B 108.1
H65A C65A H65B 107.3
C67A C66A C65A 112.7(8)
C67A C66A C68A 106.7(7)
C65A C66A C68A 111.0(10)
C67A C66A H66A 108.8
C65A C66A H66A 108.8
C68A C66A H66A 108.8
C66A C67A H67A 109.5
C66A C67A H67B 109.5
H67A C67A H67B 109.5
C66A C67A H67C 109.5
H67A C67A H67C 109.5
H67B C67A H67C 109.5
C66A C68A H68A 109.5
C66A C68A H68B 109.5
H68A C68A H68B 109.5
C66A C68A H68C 109.5
H68A C68A H68C 109.5
H68B C68A H68C 109.5
C66C C65C Al1A 120.7(14)
C66C C65C H65C 107.2
Al1A C65C H65C 107.2
C66C C65C H65D 107.2
Al1A C65C H65D 107.2
H65C C65C H65D 106.8
C68C C66C C65C 119.7(16)
C68C C66C C67C 112.0(14)
C65C C66C C67C 125.3(17)
C68C C66C H66C 95.8
C65C C66C H66C 95.8
C67C C66C H66C 95.8
C66C C67C H67D 109.5
C66C C67C H67E 109.5
H67D C67C H67E 109.5
C66C C67C H67F 109.5
H67D C67C H67F 109.5
H67E C67C H67F 109.5
C66C C68C H68D 109.5
C66C C68C H68E 109.5
H68D C68C H68E 109.5
C66C C68C H68F 109.5
H68D C68C H68F 109.5
H68E C68C H68F 109.5
C72A C71A C75A 103.5(14)
C72A C71A H71A 111.1
C75A C71A H71A 111.1
C72A C71A H71B 111.1
C75A C71A H71B 111.1
H71A C71A H71B 109.0
C71A C72A C73A 103.6(15)
C71A C72A H72A 111.0
C73A C72A H72A 111.0
C71A C72A H72B 111.0
C73A C72A H72B 111.0
H72A C72A H72B 109.0
C74A C73A C72A 98.6(17)
C74A C73A H73A 112.1
C72A C73A H73A 112.1
C74A C73A H73B 112.1
C72A C73A H73B 112.1
H73A C73A H73B 109.7
C73A C74A C75A 107.0(16)
C73A C74A H74A 110.3
C75A C74A H74A 110.3
C73A C74A H74B 110.3
C75A C74A H74B 110.3
H74A C74A H74B 108.6
C71A C75A C74A 105.4(14)
C71A C75A H75A 110.7
C74A C75A H75A 110.7
C71A C75A H75B 110.7
C74A C75A H75B 110.7
H75A C75A H75B 108.8
C72C C71C C75C 107.3(9)
C72C C71C H71C 110.3
C75C C71C H71C 110.3
C72C C71C H71D 110.3
C75C C71C H71D 110.3
H71C C71C H71D 108.5
C71C C72C C73C 110.2(11)
C71C C72C H72C 109.6
C73C C72C H72C 109.6
C71C C72C H72D 109.6
C73C C72C H72D 109.6
H72C C72C H72D 108.1
C72C C73C C74C 106.4(11)
C72C C73C H73C 110.4
C74C C73C H73C 110.4
C72C C73C H73D 110.4
C74C C73C H73D 110.4
H73C C73C H73D 108.6
C75C C74C C73C 107.6(11)
C75C C74C H74C 110.2
C73C C74C H74C 110.2
C75C C74C H74D 110.2
C73C C74C H74D 110.2
H74C C74C H74D 108.5
C71C C75C C74C 108.2(9)
C71C C75C H75C 110.1
C74C C75C H75C 110.1
C71C C75C H75D 110.1
C74C C75C H75D 110.1
H75C C75C H75D 108.4
N2B Al1B C65B 120.10(14)
N2B Al1B C61B 114.65(17)
C65B Al1B C61B 114.73(18)
N2B Al1B N1B 92.98(12)
C65B Al1B N1B 105.98(14)
C61B Al1B N1B 103.77(14)
C1B N1B C11B 118.6(3)
C1B N1B Al1B 121.6(2)
C11B N1B Al1B 119.7(2)
N1B C1B C2B 129.1(3)
N1B C1B H1B 115.4
C2B C1B H1B 115.4
C1B C2B C21B 106.3(3)
C1B C2B C31B 96.4(2)
C21B C2B C31B 116.6(3)
C1B C2B C3B 115.4(3)
C21B C2B C3B 107.9(3)
C31B C2B C3B 113.9(3)
C41B C3B N2B 122.6(3)
C41B C3B C2B 123.8(3)
N2B C3B C2B 113.4(3)
C51B N2B C3B 116.6(3)
C51B N2B Al1B 127.0(2)
C3B N2B Al1B 114.9(2)
C12B C11B C16D 130.7(5)
C12B C11B N1B 111.7(4)
C16D C11B N1B 117.5(5)
C12B C11B C12D 44.4(5)
C16D C11B C12D 111.9(6)
N1B C11B C12D 109.2(4)
C12B C11B C16B 113.6(5)
C16D C11B C16B 40.8(5)
N1B C11B C16B 114.4(4)
C12D C11B C16B 76.4(6)
C12B C11B H11B 105.4
C16D C11B H11B 65.3
N1B C11B H11B 105.4
C12D C11B H11B 140.8
C16B C11B H11B 105.4
C12B C11B H11C 62.3
C16D C11B H11C 105.8
N1B C11B H11C 105.8
C12D C11B H11C 105.8
C16B C11B H11C 136.6
H11B C11B H11C 46.1
C11B C12B C13B 111.0(6)
C11B C12B H12C 109.4
C13B C12B H12C 109.4
C11B C12B H12D 109.4
C13B C12B H12D 109.4
H12C C12B H12D 108.0
C14B C13B C12B 110.5(7)
C14B C13B H13C 109.5
C12B C13B H13C 109.5
C14B C13B H13D 109.5
C12B C13B H13D 109.5
H13C C13B H13D 108.1
C13B C14B C15B 110.3(8)
C13B C14B H14C 109.6
C15B C14B H14C 109.6
C13B C14B H14D 109.6
C15B C14B H14D 109.6
H14C C14B H14D 108.1
C14B C15B C16B 108.9(8)
C14B C15B H15C 109.9
C16B C15B H15C 109.9
C14B C15B H15D 109.9
C16B C15B H15D 109.9
H15C C15B H15D 108.3
C15B C16B C11B 109.9(6)
C15B C16B H16C 109.7
C11B C16B H16C 109.7
C15B C16B H16D 109.7
C11B C16B H16D 109.7
H16C C16B H16D 108.2
C13D C12D C11B 111.6(7)
C13D C12D H12E 109.3
C11B C12D H12E 109.3
C13D C12D H12F 109.3
C11B C12D H12F 109.3
H12E C12D H12F 108.0
C14D C13D C12D 109.8(10)
C14D C13D H13E 109.7
C12D C13D H13E 109.7
C14D C13D H13F 109.7
C12D C13D H13F 109.7
H13E C13D H13F 108.2
C15D C14D C13D 113.5(9)
C15D C14D H14E 108.9
C13D C14D H14E 108.9
C15D C14D H14F 108.9
C13D C14D H14F 108.9
H14E C14D H14F 107.7
C14D C15D C16D 110.5(10)
C14D C15D H15E 109.6
C16D C15D H15E 109.6
C14D C15D H15F 109.6
C16D C15D H15F 109.6
H15E C15D H15F 108.1
C11B C16D C15D 112.0(8)
C11B C16D H16E 109.2
C15D C16D H16E 109.2
C11B C16D H16F 109.2
C15D C16D H16F 109.2
H16E C16D H16F 107.9
C22B C21B C26B 117.6(4)
C22B C21B C2B 118.2(3)
C26B C21B C2B 124.0(3)
C21B C22B C23B 121.5(4)
C21B C22B H22B 119.2
C23B C22B H22B 119.2
C24B C23B C22B 120.4(5)
C24B C23B H23B 119.8
C22B C23B H23B 119.8
C23B C24B C25B 119.0(5)
C23B C24B H24B 120.5
C25B C24B H24B 120.5
C24B C25B C26B 121.0(5)
C24B C25B H25B 119.5
C26B C25B H25B 119.5
C21B C26B C25B 120.4(4)
C21B C26B H26B 119.8
C25B C26B H26B 119.8
C36B C31B C32B 117.7(3)
C36B C31B C2B 123.0(3)
C32B C31B C2B 118.6(3)
C33B C32B C31B 121.1(3)
C33B C32B H32B 119.4
C31B C32B H32B 119.4
C34B C33B C32B 120.6(4)
C34B C33B H33B 119.7
C32B C33B H33B 119.7
C35B C34B C33B 118.9(4)
C35B C34B H34B 120.5
C33B C34B H34B 120.5
C34B C35B C36B 120.9(4)
C34B C35B H35B 119.5
C36B C35B H35B 119.5
C31B C36B C35B 120.7(4)
C31B C36B H36B 119.7
C35B C36B H36B 119.7
C3B C41B C42B 121.0(3)
C3B C41B C46B 125.9(3)
C42B C41B C46B 112.6(3)
C41B C42B C43B 112.2(3)
C41B C42B H42C 109.2
C43B C42B H42C 109.2
C41B C42B H42D 109.2
C43B C42B H42D 109.2
H42C C42B H42D 107.9
C44B C43B C42B 112.0(3)
C44B C43B H43C 109.2
C42B C43B H43C 109.2
C44B C43B H43D 109.2
C42B C43B H43D 109.2
H43C C43B H43D 107.9
C45B C44B C43B 109.5(3)
C45B C44B H44C 109.8
C43B C44B H44C 109.8
C45B C44B H44D 109.8
C43B C44B H44D 109.8
H44C C44B H44D 108.2
C44B C45B C46B 111.5(3)
C44B C45B H45C 109.3
C46B C45B H45C 109.3
C44B C45B H45D 109.3
C46B C45B H45D 109.3
H45C C45B H45D 108.0
C41B C46B C45B 114.1(3)
C41B C46B H46C 108.7
C45B C46B H46C 108.7
C41B C46B H46D 108.7
C45B C46B H46D 108.7
H46C C46B H46D 107.6
C52B C51B C56B 116.6(3)
C52B C51B N2B 120.5(3)
C56B C51B N2B 122.9(3)
C51B C52B C53B 121.4(3)
C51B C52B H52B 119.3
C53B C52B H52B 119.3
C54B C53B C52B 122.0(4)
C54B C53B H53B 119.0
C52B C53B H53B 119.0
C53B C54B C55B 116.6(3)
C53B C54B C57B 121.9(4)
C55B C54B C57B 121.5(4)
C56B C55B C54B 122.4(4)
C56B C55B H55B 118.8
C54B C55B H55B 118.8
C55B C56B C51B 121.0(4)
C55B C56B H56B 119.5
C51B C56B H56B 119.5
C54B C57B H57D 109.5
C54B C57B H57E 109.5
H57D C57B H57E 109.5
C54B C57B H57F 109.5
H57D C57B H57F 109.5
H57E C57B H57F 109.5
C62B C61B Al1B 121.0(3)
C62B C61B H61C 107.1
Al1B C61B H61C 107.1
C62B C61B H61D 107.1
Al1B C61B H61D 107.1
H61C C61B H61D 106.8
C63B C62B C61B 114.3(4)
C63B C62B C64B 109.7(4)
C61B C62B C64B 113.4(4)
C63B C62B H62B 106.3
C61B C62B H62B 106.3
C64B C62B H62B 106.3
C62B C63B H63G 109.5
C62B C63B H63H 109.5
H63G C63B H63H 109.5
C62B C63B H63I 109.5
H63G C63B H63I 109.5
H63H C63B H63I 109.5
C62B C64B H64G 109.5
C62B C64B H64H 109.5
H64G C64B H64H 109.5
C62B C64B H64I 109.5
H64G C64B H64I 109.5
H64H C64B H64I 109.5
C66B C65B Al1B 126.2(3)
C66B C65B H65E 105.8
Al1B C65B H65E 105.8
C66B C65B H65F 105.8
Al1B C65B H65F 105.8
H65E C65B H65F 106.2
C68B C66B C67B 111.8(4)
C68B C66B C65B 114.7(4)
C67B C66B C65B 112.5(4)
C68B C66B H66B 105.7
C67B C66B H66B 105.7
C65B C66B H66B 105.7
C66B C67B H67G 109.5
C66B C67B H67H 109.5
H67G C67B H67H 109.5
C66B C67B H67I 109.5
H67G C67B H67I 109.5
H67H C67B H67I 109.5
C66B C68B H68G 109.5
C66B C68B H68H 109.5
H68G C68B H68H 109.5
C66B C68B H68I 109.5
H68G C68B H68I 109.5
H68H C68B H68I 109.5

loop_
_geom_bond_atom_site_label_1
_geom_bond_atom_site_label_2
_geom_bond_distance
N1A C1A 1.273(4)
N1A C11A 1.494(4)
N1A Al1A 1.990(3)
C1A C2A 1.517(4)
C1A H1A 0.9400
C2A C31A 1.537(4)
C2A C3A 1.547(4)
C2A C21A 1.557(4)
C3A C41A 1.349(4)
C3A N2A 1.436(4)
N2A C51A 1.406(4)
N2A Al1A 1.867(3)
C11A C16A 1.498(5)
C11A C12A 1.500(5)
C11A H11A 0.9900
C12A C13A 1.532(5)
C12A H12A 0.9800
C12A H12B 0.9800
C13A C14A 1.499(6)
C13A H13A 0.9800
C13A H13B 0.9800
C14A C15A 1.502(7)
C14A H14A 0.9800
C14A H14B 0.9800
C15A C16A 1.529(6)
C15A H15A 0.9800
C15A H15B 0.9800
C16A H16A 0.9800
C16A H16B 0.9800
C21A C26A 1.378(4)
C21A C22A 1.395(4)
C22A C23A 1.387(5)
C22A H22A 0.9400
C23A C24A 1.373(5)
C23A H23A 0.9400
C24A C25A 1.375(6)
C24A H24A 0.9400
C25A C26A 1.384(5)
C25A H25A 0.9400
C26A H26A 0.9400
C31A C36A 1.380(4)
C31A C32A 1.396(4)
C32A C33A 1.371(5)
C32A H32A 0.9400
C33A C34A 1.378(5)
C33A H33A 0.9400
C34A C35A 1.365(5)
C34A H34A 0.9400
C35A C36A 1.390(5)
C35A H35A 0.9400
C36A H36A 0.9400
C41A C46A 1.506(4)
C41A C42A 1.517(4)
C42A C43A 1.520(5)
C42A H42A 0.9800
C42A H42B 0.9800
C43A C44A 1.518(5)
C43A H43A 0.9800
C43A H43B 0.9800
C44A C45A 1.516(5)
C44A H44A 0.9800
C44A H44B 0.9800
C45A C46A 1.529(5)
C45A H45A 0.9800
C45A H45B 0.9800
C46A H46A 0.9800
C46A H46B 0.9800
C51A C56A 1.392(4)
C51A C52A 1.401(4)
C52A C53A 1.387(4)
C52A H52A 0.9400
C53A C54A 1.379(5)
C53A H53A 0.9400
C54A C55A 1.377(5)
C54A C57A 1.508(5)
C55A C56A 1.380(4)
C55A H55A 0.9400
C56A H56A 0.9400
C57A H57A 0.9700
C57A H57B 0.9700
C57A H57C 0.9700
C61A C62A 1.545(5)
C61A Al1A 1.980(3)
C61A H61A 0.9800
C61A H61B 0.9800
C62A C63A 1.498(6)
C62A C63C 1.499(18)
C62A C64C 1.507(17)
C62A C64A 1.526(6)
C62A H62A 0.9900
C62A H62C 0.9900
C63A H63A 0.9700
C63A H63B 0.9700
C63A H63C 0.9700
C64A H64A 0.9700
C64A H64B 0.9700
C64A H64C 0.9700
C63C H63D 0.9700
C63C H63E 0.9700
C63C H63F 0.9700
C64C H64D 0.9700
C64C H64E 0.9700
C64C H64F 0.9700
Al1A C65A 1.984(8)
Al1A C65C 1.986(14)
C65A C66A 1.507(10)
C65A H65A 0.9800
C65A H65B 0.9800
C66A C67A 1.475(10)
C66A C68A 1.516(11)
C66A H66A 0.9900
C67A H67A 0.9700
C67A H67B 0.9700
C67A H67C 0.9700
C68A H68A 0.9700
C68A H68B 0.9700
C68A H68C 0.9700
C65C C66C 1.467(15)
C65C H65C 0.9800
C65C H65D 0.9800
C66C C68C 1.454(14)
C66C C67C 1.473(14)
C66C H66C 0.9900
C67C H67D 0.9700
C67C H67E 0.9700
C67C H67F 0.9700
C68C H68D 0.9700
C68C H68E 0.9700
C68C H68F 0.9700
C71A C72A 1.468(14)
C71A C75A 1.480(14)
C71A H71A 0.9800
C71A H71B 0.9800
C72A C73A 1.495(15)
C72A H72A 0.9800
C72A H72B 0.9800
C73A C74A 1.474(15)
C73A H73A 0.9800
C73A H73B 0.9800
C74A C75A 1.484(14)
C74A H74A 0.9800
C74A H74B 0.9800
C75A H75A 0.9800
C75A H75B 0.9800
C71C C72C 1.451(12)
C71C C75C 1.460(11)
C71C H71C 0.9800
C71C H71D 0.9800
C72C C73C 1.449(12)
C72C H72C 0.9800
C72C H72D 0.9800
C73C C74C 1.486(11)
C73C H73C 0.9800
C73C H73D 0.9800
C74C C75C 1.469(12)
C74C H74C 0.9800
C74C H74D 0.9800
C75C H75C 0.9800
C75C H75D 0.9800
Al1B N2B 1.861(3)
Al1B C65B 1.977(4)
Al1B C61B 1.990(4)
Al1B N1B 1.998(3)
N1B C1B 1.271(4)
N1B C11B 1.501(4)
C1B C2B 1.510(5)
C1B H1B 0.9400
C2B C21B 1.539(5)
C2B C31B 1.553(4)
C2B C3B 1.559(4)
C3B C41B 1.347(4)
C3B N2B 1.428(4)
N2B C51B 1.412(4)
C11B C12B 1.439(7)
C11B C16D 1.462(9)
C11B C12D 1.549(8)
C11B C16B 1.551(7)
C11B H11B 0.9900
C11B H11C 0.9900
C12B C13B 1.525(8)
C12B H12C 0.9800
C12B H12D 0.9800
C13B C14B 1.508(10)
C13B H13C 0.9800
C13B H13D 0.9800
C14B C15B 1.523(11)
C14B H14C 0.9800
C14B H14D 0.9800
C15B C16B 1.546(9)
C15B H15C 0.9800
C15B H15D 0.9800
C16B H16C 0.9800
C16B H16D 0.9800
C12D C13D 1.535(10)
C12D H12E 0.9800
C12D H12F 0.9800
C13D C14D 1.518(12)
C13D H13E 0.9800
C13D H13F 0.9800
C14D C15D 1.489(11)
C14D H14E 0.9800
C14D H14F 0.9800
C15D C16D 1.517(10)
C15D H15E 0.9800
C15D H15F 0.9800
C16D H16E 0.9800
C16D H16F 0.9800
C21B C22B 1.381(5)
C21B C26B 1.384(5)
C22B C23B 1.384(6)
C22B H22B 0.9400
C23B C24B 1.354(7)
C23B H23B 0.9400
C24B C25B 1.373(7)
C24B H24B 0.9400
C25B C26B 1.385(6)
C25B H25B 0.9400
C26B H26B 0.9400
C31B C36B 1.384(4)
C31B C32B 1.387(5)
C32B C33B 1.381(5)
C32B H32B 0.9400
C33B C34B 1.373(5)
C33B H33B 0.9400
C34B C35B 1.369(6)
C34B H34B 0.9400
C35B C36B 1.387(5)
C35B H35B 0.9400
C36B H36B 0.9400
C41B C42B 1.510(4)
C41B C46B 1.511(5)
C42B C43B 1.520(5)
C42B H42C 0.9800
C42B H42D 0.9800
C43B C44B 1.520(5)
C43B H43C 0.9800
C43B H43D 0.9800
C44B C45B 1.517(5)
C44B H44C 0.9800
C44B H44D 0.9800
C45B C46B 1.520(5)
C45B H45C 0.9800
C45B H45D 0.9800
C46B H46C 0.9800
C46B H46D 0.9800
C51B C52B 1.391(4)
C51B C56B 1.400(5)
C52B C53B 1.391(5)
C52B H52B 0.9400
C53B C54B 1.379(5)
C53B H53B 0.9400
C54B C55B 1.384(5)
C54B C57B 1.513(5)
C55B C56B 1.383(5)
C55B H55B 0.9400
C56B H56B 0.9400
C57B H57D 0.9700
C57B H57E 0.9700
C57B H57F 0.9700
C61B C62B 1.482(5)
C61B H61C 0.9800
C61B H61D 0.9800
C62B C63B 1.467(6)
C62B C64B 1.532(6)
C62B H62B 0.9900
C63B H63G 0.9700
C63B H63H 0.9700
C63B H63I 0.9700
C64B H64G 0.9700
C64B H64H 0.9700
C64B H64I 0.9700
C65B C66B 1.530(6)
C65B H65E 0.9800
C65B H65F 0.9800
C66B C68B 1.471(7)
C66B C67B 1.519(6)
C66B H66B 0.9900
C67B H67G 0.9700
C67B H67H 0.9700
C67B H67I 0.9700
C68B H68G 0.9700
C68B H68H 0.9700
C68B H68I 0.9700

loop_
_geom_torsion_atom_site_label_1
_geom_torsion_atom_site_label_2
_geom_torsion_atom_site_label_3
_geom_torsion_atom_site_label_4
_geom_torsion
C11A N1A C1A C2A 162.7(3)
Al1A N1A C1A C2A -26.1(4)
N1A C1A C2A C31A 135.8(3)
N1A C1A C2A C3A 15.5(4)
N1A C1A C2A C21A -105.6(3)
C1A C2A C3A C41A -149.9(3)
C31A C2A C3A C41A 89.2(3)
C21A C2A C3A C41A -41.0(4)
C1A C2A C3A N2A 34.0(3)
C31A C2A C3A N2A -86.9(3)
C21A C2A C3A N2A 142.9(2)
C41A C3A N2A C51A -57.6(4)
C2A C3A N2A C51A 118.5(3)
C41A C3A N2A Al1A 115.2(3)
C2A C3A N2A Al1A -68.6(3)
C1A N1A C11A C16A -103.6(4)
Al1A N1A C11A C16A 85.0(4)
C1A N1A C11A C12A 22.7(4)
Al1A N1A C11A C12A -148.7(3)
N1A C11A C12A C13A 179.2(3)
C16A C11A C12A C13A -55.9(5)
C11A C12A C13A C14A 56.4(5)
C12A C13A C14A C15A -57.3(6)
C13A C14A C15A C16A 57.0(6)
N1A C11A C16A C15A -173.7(4)
C12A C11A C16A C15A 56.7(5)
C14A C15A C16A C11A -57.0(6)
C1A C2A C21A C26A -85.5(3)
C31A C2A C21A C26A 27.5(4)
C3A C2A C21A C26A 153.8(3)
C1A C2A C21A C22A 82.9(3)
C31A C2A C21A C22A -164.0(3)
C3A C2A C21A C22A -37.7(4)
C26A C21A C22A C23A -2.5(5)
C2A C21A C22A C23A -171.3(3)
C21A C22A C23A C24A 2.0(6)
C22A C23A C24A C25A -0.4(6)
C23A C24A C25A C26A -0.5(6)
C22A C21A C26A C25A 1.6(5)
C2A C21A C26A C25A 170.1(3)
C24A C25A C26A C21A -0.1(6)
C1A C2A C31A C36A -34.0(4)
C3A C2A C31A C36A 90.9(3)
C21A C2A C31A C36A -138.7(3)
C1A C2A C31A C32A 150.9(3)
C3A C2A C31A C32A -84.1(4)
C21A C2A C31A C32A 46.2(4)
C36A C31A C32A C33A 0.5(5)
C2A C31A C32A C33A 175.6(3)
C31A C32A C33A C34A 0.6(6)
C32A C33A C34A C35A -1.2(6)
C33A C34A C35A C36A 0.5(6)
C32A C31A C36A C35A -1.1(5)
C2A C31A C36A C35A -176.4(3)
C34A C35A C36A C31A 0.6(6)
N2A C3A C41A C46A -6.0(5)
C2A C3A C41A C46A 178.3(3)
N2A C3A C41A C42A 168.1(3)
C2A C3A C41A C42A -7.6(5)
C3A C41A C42A C43A 136.8(3)
C46A C41A C42A C43A -48.6(4)
C41A C42A C43A C44A 51.9(4)
C42A C43A C44A C45A -55.5(5)
C43A C44A C45A C46A 57.3(5)
C3A C41A C46A C45A -135.5(3)
C42A C41A C46A C45A 49.6(4)
C44A C45A C46A C41A -54.9(4)
C3A N2A C51A C56A 157.9(3)
Al1A N2A C51A C56A -14.1(4)
C3A N2A C51A C52A -24.7(4)
Al1A N2A C51A C52A 163.4(2)
C56A C51A C52A C53A 1.4(5)
N2A C51A C52A C53A -176.1(3)
C51A C52A C53A C54A 0.4(5)
C52A C53A C54A C55A -1.0(5)
C52A C53A C54A C57A 179.3(3)
C53A C54A C55A C56A -0.2(5)
C57A C54A C55A C56A 179.5(3)
C54A C55A C56A C51A 2.1(5)
C52A C51A C56A C55A -2.6(5)
N2A C51A C56A C55A 175.0(3)
Al1A C61A C62A C63A -73.1(5)
Al1A C61A C62A C63C -5(4)
Al1A C61A C62A C64C 135(3)
Al1A C61A C62A C64A 166.1(4)
C51A N2A Al1A C61A -29.2(3)
C3A N2A Al1A C61A 158.6(2)
C51A N2A Al1A C65A 108.3(4)
C3A N2A Al1A C65A -63.8(4)
C51A N2A Al1A C65C 110.1(7)
C3A N2A Al1A C65C -62.1(7)
C51A N2A Al1A N1A -138.1(2)
C3A N2A Al1A N1A 49.8(2)
C62A C61A Al1A N2A -34.2(4)
C62A C61A Al1A C65A -168.4(5)
C62A C61A Al1A C65C -175.8(8)
C62A C61A Al1A N1A 67.7(3)
C1A N1A Al1A N2A -4.7(2)
C11A N1A Al1A N2A 166.5(2)
C1A N1A Al1A C61A -125.0(2)
C11A N1A Al1A C61A 46.1(2)
C1A N1A Al1A C65A 107.2(6)
C11A N1A Al1A C65A -81.6(6)
C1A N1A Al1A C65C 115.7(10)
C11A N1A Al1A C65C -73.1(10)
N2A Al1A C65A C66A -78.1(11)
C61A Al1A C65A C66A 60.0(12)
C65C Al1A C65A C66A 112(7)
N1A Al1A C65A C66A -179.3(9)
Al1A C65A C66A C67A 160.8(9)
Al1A C65A C66A C68A -79.6(12)
N2A Al1A C65C C66C -83(2)
C61A Al1A C65C C66C 59(2)
C65A Al1A C65C C66C -72(6)
N1A Al1A C65C C66C 174(2)
Al1A C65C C66C C68C -159(2)
Al1A C65C C66C C67C 43(4)
C75A C71A C72A C73A 40(3)
C71A C72A C73A C74A -47(3)
C72A C73A C74A C75A 36(4)
C72A C71A C75A C74A -16(3)
C73A C74A C75A C71A -13(4)
C75C C71C C72C C73C -1(2)
C71C C72C C73C C74C 4(2)
C72C C73C C74C C75C -6(2)
C72C C71C C75C C74C -3.2(18)
C73C C74C C75C C71C 6(2)
N2B Al1B N1B C1B -12.6(3)
C65B Al1B N1B C1B -135.1(3)
C61B Al1B N1B C1B 103.7(3)
N2B Al1B N1B C11B 162.2(3)
C65B Al1B N1B C11B 39.7(3)
C61B Al1B N1B C11B -81.5(3)
C11B N1B C1B C2B 169.7(3)
Al1B N1B C1B C2B -15.4(5)
N1B C1B C2B C21B 129.2(4)
N1B C1B C2B C31B -110.7(4)
N1B C1B C2B C3B 9.6(5)
C1B C2B C3B C41B -150.4(3)
C21B C2B C3B C41B 90.9(4)
C31B C2B C3B C41B -40.2(4)
C1B C2B C3B N2B 34.0(4)
C21B C2B C3B N2B -84.8(3)
C31B C2B C3B N2B 144.2(3)
C41B C3B N2B C51B -51.3(4)
C2B C3B N2B C51B 124.4(3)
C41B C3B N2B Al1B 116.2(3)
C2B C3B N2B Al1B -68.1(3)
C65B Al1B N2B C51B -31.0(3)
C61B Al1B N2B C51B 111.9(3)
N1B Al1B N2B C51B -141.4(3)
C65B Al1B N2B C3B 163.0(2)
C61B Al1B N2B C3B -54.0(3)
N1B Al1B N2B C3B 52.6(2)
C1B N1B C11B C12B -117.5(5)
Al1B N1B C11B C12B 67.5(5)
C1B N1B C11B C16D 58.8(8)
Al1B N1B C11B C16D -116.2(7)
C1B N1B C11B C12D -70.0(6)
Al1B N1B C11B C12D 115.0(6)
C1B N1B C11B C16B 13.3(6)
Al1B N1B C11B C16B -161.7(5)
C16D C11B C12B C13B 10.4(12)
N1B C11B C12B C13B -173.9(6)
C12D C11B C12B C13B 90.3(8)
C16B C11B C12B C13B 54.9(8)
C11B C12B C13B C14B -57.5(10)
C12B C13B C14B C15B 60.1(12)
C13B C14B C15B C16B -59.2(11)
C14B C15B C16B C11B 54.6(11)
C12B C11B C16B C15B -54.4(9)
C16D C11B C16B C15B 71.3(9)
N1B C11B C16B C15B 175.8(7)
C12D C11B C16B C15B -79.0(8)
C12B C11B C12D C13D -72.9(10)
C16D C11B C12D C13D 53.6(11)
N1B C11B C12D C13D -174.6(8)
C16B C11B C12D C13D 74.0(10)
C11B C12D C13D C14D -51.1(14)
C12D C13D C14D C15D 54.1(16)
C13D C14D C15D C16D -56.2(16)
C12B C11B C16D C15D -7.7(15)
N1B C11B C16D C15D 176.8(8)
C12D C11B C16D C15D -55.6(12)
C16B C11B C16D C15D -86.9(10)
C14D C15D C16D C11B 56.7(15)
C1B C2B C21B C22B -35.7(4)
C31B C2B C21B C22B -141.7(4)
C3B C2B C21B C22B 88.7(4)
C1B C2B C21B C26B 149.4(3)
C31B C2B C21B C26B 43.4(5)
C3B C2B C21B C26B -86.1(4)
C26B C21B C22B C23B -1.1(7)
C2B C21B C22B C23B -176.3(4)
C21B C22B C23B C24B -0.8(8)
C22B C23B C24B C25B 2.4(9)
C23B C24B C25B C26B -2.1(8)
C22B C21B C26B C25B 1.4(6)
C2B C21B C26B C25B 176.4(3)
C24B C25B C26B C21B 0.1(7)
C1B C2B C31B C36B -91.5(4)
C21B C2B C31B C36B 20.3(5)
C3B C2B C31B C36B 147.0(3)
C1B C2B C31B C32B 79.2(3)
C21B C2B C31B C32B -169.0(3)
C3B C2B C31B C32B -42.3(4)
C36B C31B C32B C33B -1.5(5)
C2B C31B C32B C33B -172.6(3)
C31B C32B C33B C34B -0.2(6)
C32B C33B C34B C35B 1.1(7)
C33B C34B C35B C36B -0.4(7)
C32B C31B C36B C35B 2.2(5)
C2B C31B C36B C35B 172.9(3)
C34B C35B C36B C31B -1.3(6)
N2B C3B C41B C42B -8.6(5)
C2B C3B C41B C42B 176.2(3)
N2B C3B C41B C46B 162.7(3)
C2B C3B C41B C46B -12.6(5)
C3B C41B C42B C43B -138.8(3)
C46B C41B C42B C43B 48.9(4)
C41B C42B C43B C44B -54.9(4)
C42B C43B C44B C45B 58.1(4)
C43B C44B C45B C46B -56.0(4)
C3B C41B C46B C45B 140.0(3)
C42B C41B C46B C45B -48.1(4)
C44B C45B C46B C41B 52.1(4)
C3B N2B C51B C52B 151.2(3)
Al1B N2B C51B C52B -14.5(4)
C3B N2B C51B C56B -28.5(4)
Al1B N2B C51B C56B 165.7(2)
C56B C51B C52B C53B -0.9(5)
N2B C51B C52B C53B 179.3(3)
C51B C52B C53B C54B 2.0(6)
C52B C53B C54B C55B -1.3(6)
C52B C53B C54B C57B 178.8(4)
C53B C54B C55B C56B -0.4(6)
C57B C54B C55B C56B 179.5(4)
C54B C55B C56B C51B 1.4(6)
C52B C51B C56B C55B -0.8(5)
N2B C51B C56B C55B 179.0(3)
N2B Al1B C61B C62B -106.6(4)
C65B Al1B C61B C62B 38.4(4)
N1B Al1B C61B C62B 153.5(4)
Al1B C61B C62B C63B 60.5(6)
Al1B C61B C62B C64B -172.8(4)
N2B Al1B C65B C66B -22.9(4)
C61B Al1B C65B C66B -165.8(3)
N1B Al1B C65B C66B 80.3(3)
Al1B C65B C66B C68B -46.5(6)
Al1B C65B C66B C67B -175.7(3)
